data_2233874
loop_
_publ_author_name
'Ge, Guo-Ping'
'Li, Chun-Yan'
'Gu, Cheng-Hao'
'Li, Mao-He'
'Xu, Xiao-Nan'

_publ_section_title
;
 (Acetylacetonato-\k^2^<i>O</i>,<i>O</i>')bis[2-(5-methyl-3-phenylpyrazin-2-yl-\k<i>N</i>^1^)phenyl-\k<i>C</i>^1^]iridium(III)
;
_journal_coeditor_code HY2507
_journal_issue 3
_journal_name_full 'Acta Crystallographica Section E'
_journal_page_first m306
_journal_paper_doi 10.1107/S1600536812006022
_journal_volume 68
_journal_year 2012
_chemical_formula_iupac '[Ir (C17 H13 N2)2 (C5 H7 O2)]'
_chemical_formula_moiety 'C39 H33 Ir N4 O2'
_chemical_formula_sum 'C39 H33 Ir N4 O2'
_chemical_formula_weight 781.91
_chemical_name_systematic
;
(Acetylacetonato-\k^2^<i>O</i>,<i>O</i>')bis[2-(5-methyl-3-phenylpyrazin-
2-yl-\k<i>N</i>^1^)phenyl-\k<i>C</i>^1^]iridium(III)
;
_space_group_IT_number 14
_symmetry_cell_setting monoclinic
_symmetry_space_group_name_Hall '-P 2ybc'
_symmetry_space_group_name_H-M 'P 1 21/c 1'
_atom_sites_solution_hydrogens geom
_atom_sites_solution_primary direct
_atom_sites_solution_secondary difmap
_audit_creation_method SHELXL97
_cell_angle_alpha 90.00
_cell_angle_beta 106.09(3)
_cell_angle_gamma 90.00
_cell_formula_units_Z 4
_cell_length_a 11.078(2)
_cell_length_b 26.021(5)
_cell_length_c 12.155(2)
_cell_measurement_reflns_used 6987
_cell_measurement_temperature 295(2)
_cell_measurement_theta_max 25.1
_cell_measurement_theta_min 0.998
_cell_volume 3366.6(12)
_computing_cell_refinement 'RAPID-AUTO (Rigaku, 1998)'
_computing_data_collection 'RAPID-AUTO (Rigaku, 1998)'
_computing_data_reduction 'CrystalStructure (Rigaku/MSC, 2002)'
_computing_molecular_graphics 'XP in SHELXTL (Sheldrick, 2008)'
_computing_publication_material 'SHELXTL (Sheldrick, 2008)'
_computing_structure_refinement 'SHELXL97 (Sheldrick, 2008)'
_computing_structure_solution 'SHELXS97 (Sheldrick, 2008)'
_diffrn_ambient_temperature 295(2)
_diffrn_measured_fraction_theta_full 0.998
_diffrn_measured_fraction_theta_max 0.998
_diffrn_measurement_device_type 'Rigaku R-AXIS RAPID'
_diffrn_measurement_method \w
_diffrn_radiation_monochromator graphite
_diffrn_radiation_source 'rotation anode'
_diffrn_radiation_type MoK\a
_diffrn_radiation_wavelength 0.71073
_diffrn_reflns_av_R_equivalents 0.0441
_diffrn_reflns_av_sigmaI/netI 0.0292
_diffrn_reflns_limit_h_max 12
_diffrn_reflns_limit_h_min -13
_diffrn_reflns_limit_k_max 31
_diffrn_reflns_limit_k_min -31
_diffrn_reflns_limit_l_max 14
_diffrn_reflns_limit_l_min -14
_diffrn_reflns_number 25384
_diffrn_reflns_theta_full 25.10
_diffrn_reflns_theta_max 25.10
_diffrn_reflns_theta_min 3.03
_exptl_absorpt_coefficient_mu 4.006
_exptl_absorpt_correction_T_max 0.606
_exptl_absorpt_correction_T_min 0.240
_exptl_absorpt_correction_type multi-scan
_exptl_absorpt_process_details '(ABSCOR; Higashi, 1995)'
_exptl_crystal_colour orange
_exptl_crystal_density_diffrn 1.543
_exptl_crystal_density_method 'not measured'
_exptl_crystal_description flaky
_exptl_crystal_F_000 1552.0
_exptl_crystal_size_max 0.43
_exptl_crystal_size_mid 0.30
_exptl_crystal_size_min 0.12
_refine_diff_density_max 1.116
_refine_diff_density_min -0.378
_refine_ls_extinction_method none
_refine_ls_goodness_of_fit_ref 1.045
_refine_ls_hydrogen_treatment constr
_refine_ls_matrix_type full
_refine_ls_number_parameters 415
_refine_ls_number_reflns 5991
_refine_ls_number_restraints 0
_refine_ls_restrained_S_all 1.045
_refine_ls_R_factor_all 0.0454
_refine_ls_R_factor_gt 0.0311
_refine_ls_shift/su_max 0.001
_refine_ls_shift/su_mean 0.000
_refine_ls_structure_factor_coef Fsqd
_refine_ls_weighting_details 'calc w = 1/[\s^2^(Fo^2^)+(0.0275P)^2^+3.1586P] where P=(Fo^2^+2Fc^2^)/3'
_refine_ls_weighting_scheme calc
_refine_ls_wR_factor_gt 0.0586
_refine_ls_wR_factor_ref 0.0615
_reflns_number_gt 4919
_reflns_number_total 5991
_reflns_threshold_expression I>2\s(I)
_cod_data_source_file hy2507.cif
_cod_data_source_block I
_cod_original_sg_symbol_H-M 'P 21/c'
_cod_database_code 2233874
_cod_database_fobs_code 2233874

loop_
_symmetry_equiv_pos_as_xyz
'x, y, z'
'-x, y+1/2, -z+1/2'
'-x, -y, -z'
'x, -y-1/2, z-1/2'

loop_
_atom_site_type_symbol
_atom_site_label
_atom_site_fract_x
_atom_site_fract_y
_atom_site_fract_z
_atom_site_U_iso_or_equiv
_atom_site_adp_type
_atom_site_calc_flag
_atom_site_refinement_flags
_atom_site_occupancy
_atom_site_symmetry_multiplicity
Ir Ir1 0.208032(15) 0.139098(6) 0.782061(14) 0.03722(6) Uani d . 1 1
C C1 0.4386(5) 0.1537(2) 1.1455(4) 0.0693(15) Uani d . 1 1
H H22A 0.5054 0.1691 1.1209 0.104 Uiso calc R 1 1
H H22B 0.4668 0.1217 1.1833 0.104 Uiso calc R 1 1
H H22C 0.4140 0.1764 1.1977 0.104 Uiso calc R 1 1
C C2 0.3278(4) 0.14403(17) 1.0431(4) 0.0525(11) Uani d . 1 1
C C3 0.2208(5) 0.1215(2) 1.0628(4) 0.0698(15) Uani d . 1 1
H H20A 0.2264 0.1140 1.1389 0.084 Uiso calc R 1 1
C C4 0.1087(5) 0.10886(19) 0.9852(5) 0.0580(13) Uani d . 1 1
C C5 0.0044(5) 0.0863(2) 1.0299(5) 0.0805(17) Uani d . 1 1
H H19A -0.0679 0.0794 0.9668 0.121 Uiso calc R 1 1
H H19B -0.0177 0.1104 1.0810 0.121 Uiso calc R 1 1
H H19C 0.0330 0.0549 1.0702 0.121 Uiso calc R 1 1
C C6 0.2705(5) 0.02880(17) 0.8455(4) 0.0589(13) Uani d . 1 1
H H2A 0.2061 0.0309 0.8808 0.071 Uiso calc R 1 1
C C7 0.3347(5) -0.01666(18) 0.8502(5) 0.0722(16) Uani d . 1 1
C C8 0.4656(4) 0.02194(16) 0.7558(4) 0.0475(11) Uani d . 1 1
C C9 0.3949(4) 0.06790(15) 0.7408(3) 0.0393(9) Uani d . 1 1
C C10 0.3003(7) -0.0642(2) 0.9060(7) 0.123(3) Uani d . 1 1
H H39A 0.3558 -0.0918 0.9003 0.185 Uiso calc R 1 1
H H39B 0.2153 -0.0738 0.8680 0.185 Uiso calc R 1 1
H H39C 0.3079 -0.0572 0.9852 0.185 Uiso calc R 1 1
C C11 0.5840(4) 0.01549(16) 0.7211(4) 0.0468(11) Uani d . 1 1
C C12 0.6876(4) 0.0471(2) 0.7647(4) 0.0627(14) Uani d . 1 1
H H17A 0.6831 0.0734 0.8151 0.075 Uiso calc R 1 1
C C13 0.7983(5) 0.0394(2) 0.7333(5) 0.0747(16) Uani d . 1 1
H H13A 0.8672 0.0607 0.7621 0.090 Uiso calc R 1 1
C C14 0.8042(5) 0.0002(2) 0.6596(6) 0.0769(17) Uani d . 1 1
H H14A 0.8784 -0.0056 0.6399 0.092 Uiso calc R 1 1
C C15 0.7021(5) -0.0308(2) 0.6146(5) 0.0705(15) Uani d . 1 1
H H15A 0.7062 -0.0564 0.5624 0.085 Uiso calc R 1 1
C C16 0.5932(5) -0.02378(18) 0.6470(4) 0.0572(12) Uani d . 1 1
H H16A 0.5254 -0.0457 0.6187 0.069 Uiso calc R 1 1
C C17 0.4081(4) 0.11465(16) 0.6771(3) 0.0394(9) Uani d . 1 1
C C18 0.4850(4) 0.11940(17) 0.6030(4) 0.0443(10) Uani d . 1 1
H H8A 0.5310 0.0914 0.5896 0.053 Uiso calc R 1 1
C C19 0.4920(4) 0.16631(17) 0.5498(4) 0.0496(11) Uani d . 1 1
H H4A 0.5432 0.1697 0.5011 0.059 Uiso calc R 1 1
C C20 0.4227(4) 0.20772(17) 0.5693(4) 0.0488(11) Uani d . 1 1
H H10A 0.4304 0.2393 0.5363 0.059 Uiso calc R 1 1
C C21 0.3419(4) 0.20268(16) 0.6377(4) 0.0464(10) Uani d . 1 1
H H11A 0.2948 0.2309 0.6479 0.056 Uiso calc R 1 1
C C22 0.3292(4) 0.15624(15) 0.6917(3) 0.0377(9) Uani d . 1 1
C C23 0.1626(4) 0.24994(16) 0.8225(4) 0.0428(10) Uani d . 1 1
H H28A 0.2327 0.2468 0.8854 0.051 Uiso calc R 1 1
C C24 0.1039(4) 0.29742(16) 0.7977(4) 0.0450(10) Uani d . 1 1
C C25 -0.0375(4) 0.26227(16) 0.6396(4) 0.0437(10) Uani d . 1 1
C C26 0.0176(4) 0.21332(15) 0.6644(4) 0.0403(9) Uani d . 1 1
C C27 0.1525(5) 0.34458(17) 0.8674(4) 0.0650(14) Uani d . 1 1
H H34A 0.0994 0.3733 0.8369 0.098 Uiso calc R 1 1
H H34B 0.2366 0.3516 0.8643 0.098 Uiso calc R 1 1
H H34C 0.1525 0.3389 0.9454 0.098 Uiso calc R 1 1
C C28 -0.1423(4) 0.27482(16) 0.5357(4) 0.0444(10) Uani d . 1 1
C C29 -0.2639(4) 0.2821(2) 0.5423(5) 0.0689(15) Uani d . 1 1
H H33A -0.2825 0.2773 0.6117 0.083 Uiso calc R 1 1
C C30 -0.3581(5) 0.2964(2) 0.4461(5) 0.0759(17) Uani d . 1 1
H H35A -0.4398 0.3009 0.4508 0.091 Uiso calc R 1 1
C C31 -0.3309(5) 0.3038(2) 0.3450(5) 0.0669(14) Uani d . 1 1
H H36A -0.3950 0.3122 0.2800 0.080 Uiso calc R 1 1
C C32 -0.2114(5) 0.2992(2) 0.3375(5) 0.0765(16) Uani d . 1 1
H H37A -0.1928 0.3061 0.2690 0.092 Uiso calc R 1 1
C C33 -0.1174(5) 0.2840(2) 0.4334(4) 0.0701(15) Uani d . 1 1
H H38A -0.0358 0.2799 0.4279 0.084 Uiso calc R 1 1
C C34 -0.0151(4) 0.16473(16) 0.5999(4) 0.0448(10) Uani d . 1 1
C C35 -0.1229(5) 0.15696(19) 0.5085(5) 0.0658(14) Uani d . 1 1
H H25A -0.1818 0.1831 0.4863 0.079 Uiso calc R 1 1
C C36 -0.1418(5) 0.1103(2) 0.4511(5) 0.0747(16) Uani d . 1 1
H H30A -0.2135 0.1049 0.3909 0.090 Uiso calc R 1 1
C C37 -0.0527(5) 0.07180(18) 0.4845(4) 0.0626(13) Uani d . 1 1
H H24A -0.0638 0.0409 0.4445 0.075 Uiso calc R 1 1
C C38 0.0516(4) 0.07848(16) 0.5754(4) 0.0493(11) Uani d . 1 1
H H23A 0.1096 0.0519 0.5960 0.059 Uiso calc R 1 1
C C39 0.0730(4) 0.12449(15) 0.6381(4) 0.0411(10) Uani d . 1 1
N N1 0.2983(3) 0.07045(12) 0.7911(3) 0.0414(8) Uani d . 1 1
N N2 0.4340(4) -0.01988(14) 0.8071(4) 0.0649(12) Uani d . 1 1
N N3 0.1204(3) 0.20862(12) 0.7578(3) 0.0376(8) Uani d . 1 1
N N4 0.0040(3) 0.30328(13) 0.7065(3) 0.0487(9) Uani d . 1 1
O O1 0.0806(3) 0.11293(12) 0.8766(3) 0.0520(8) Uani d . 1 1
O O2 0.3405(3) 0.15789(11) 0.9454(3) 0.0471(7) Uani d . 1 1

loop_
_atom_site_aniso_label
_atom_site_aniso_U_11
_atom_site_aniso_U_22
_atom_site_aniso_U_33
_atom_site_aniso_U_12
_atom_site_aniso_U_13
_atom_site_aniso_U_23
Ir1 0.03609(9) 0.03515(9) 0.04216(10) 0.00151(8) 0.01377(7) 0.00015(8)
C1 0.073(4) 0.070(3) 0.056(3) 0.004(3) 0.003(3) 0.005(3)
C2 0.058(3) 0.050(3) 0.049(3) 0.005(2) 0.014(2) -0.001(2)
C3 0.075(4) 0.092(4) 0.045(3) -0.015(3) 0.022(3) 0.002(3)
C4 0.069(3) 0.057(3) 0.059(3) -0.005(3) 0.035(3) -0.004(2)
C5 0.085(4) 0.094(4) 0.080(4) -0.026(3) 0.051(3) -0.010(3)
C6 0.067(3) 0.048(3) 0.076(4) 0.009(2) 0.044(3) 0.013(2)
C7 0.090(4) 0.043(3) 0.105(5) 0.017(3) 0.062(4) 0.023(3)
C8 0.054(3) 0.041(2) 0.052(3) 0.005(2) 0.023(2) 0.000(2)
C9 0.040(2) 0.038(2) 0.041(2) 0.0029(18) 0.0147(19) -0.0014(18)
C10 0.166(7) 0.056(4) 0.203(8) 0.029(4) 0.145(7) 0.050(4)
C11 0.046(3) 0.041(2) 0.055(3) 0.007(2) 0.018(2) 0.007(2)
C12 0.062(3) 0.064(3) 0.062(3) 0.007(3) 0.016(3) -0.005(3)
C13 0.050(3) 0.087(4) 0.086(4) -0.004(3) 0.016(3) -0.005(3)
C14 0.062(4) 0.078(4) 0.103(5) 0.016(3) 0.044(3) 0.004(3)
C15 0.078(4) 0.065(3) 0.081(4) 0.011(3) 0.043(3) -0.009(3)
C16 0.060(3) 0.046(3) 0.071(3) 0.006(2) 0.027(3) -0.001(2)
C17 0.037(2) 0.040(2) 0.039(2) -0.0041(18) 0.0057(19) -0.0006(18)
C18 0.047(2) 0.045(2) 0.044(3) -0.004(2) 0.019(2) -0.002(2)
C19 0.053(3) 0.054(3) 0.047(3) -0.007(2) 0.023(2) 0.002(2)
C20 0.049(3) 0.047(3) 0.048(3) -0.008(2) 0.009(2) 0.010(2)
C21 0.043(2) 0.041(2) 0.052(3) 0.004(2) 0.009(2) 0.007(2)
C22 0.037(2) 0.040(2) 0.034(2) -0.0005(18) 0.0063(18) -0.0029(17)
C23 0.043(2) 0.045(2) 0.039(2) 0.002(2) 0.009(2) -0.0051(19)
C24 0.050(3) 0.043(2) 0.043(3) 0.003(2) 0.015(2) -0.0064(19)
C25 0.040(2) 0.045(2) 0.045(3) 0.002(2) 0.010(2) -0.003(2)
C26 0.035(2) 0.043(2) 0.042(2) -0.0021(18) 0.0081(19) -0.0049(19)
C27 0.083(4) 0.043(3) 0.060(3) 0.010(3) 0.007(3) -0.009(2)
C28 0.038(2) 0.045(2) 0.048(3) 0.0048(19) 0.009(2) 0.000(2)
C29 0.046(3) 0.096(4) 0.066(4) 0.012(3) 0.017(3) 0.024(3)
C30 0.038(3) 0.108(5) 0.080(4) 0.014(3) 0.012(3) 0.027(4)
C31 0.050(3) 0.079(4) 0.060(3) 0.012(3) -0.003(3) 0.012(3)
C32 0.063(3) 0.115(5) 0.048(3) 0.010(3) 0.010(3) 0.006(3)
C33 0.048(3) 0.106(4) 0.059(3) 0.016(3) 0.019(3) 0.002(3)
C34 0.039(2) 0.043(2) 0.049(3) -0.003(2) 0.007(2) -0.006(2)
C35 0.058(3) 0.049(3) 0.077(4) 0.006(2) -0.003(3) -0.017(3)
C36 0.065(3) 0.064(3) 0.076(4) -0.013(3) -0.012(3) -0.018(3)
C37 0.072(3) 0.044(3) 0.068(3) -0.011(3) 0.013(3) -0.014(2)
C38 0.054(3) 0.037(2) 0.058(3) 0.001(2) 0.017(2) -0.006(2)
C39 0.037(2) 0.042(2) 0.047(3) -0.0039(18) 0.016(2) 0.0003(19)
N1 0.048(2) 0.0341(18) 0.046(2) 0.0037(15) 0.0191(17) 0.0035(15)
N2 0.081(3) 0.039(2) 0.093(3) 0.016(2) 0.054(3) 0.016(2)
N3 0.0367(18) 0.0359(18) 0.042(2) 0.0017(15) 0.0136(16) -0.0035(15)
N4 0.050(2) 0.044(2) 0.051(2) 0.0083(17) 0.0122(19) -0.0024(18)
O1 0.0475(18) 0.0573(19) 0.057(2) -0.0063(15) 0.0237(16) -0.0032(16)
O2 0.0431(17) 0.0506(17) 0.0455(18) -0.0010(14) 0.0086(14) 0.0029(14)

loop_
_atom_type_symbol
_atom_type_description
_atom_type_scat_dispersion_real
_atom_type_scat_dispersion_imag
_atom_type_scat_source
C C 0.0033 0.0016 'International Tables Vol C Tables 4.2.6.8 and 6.1.1.4'
H H 0.0000 0.0000 'International Tables Vol C Tables 4.2.6.8 and 6.1.1.4'
N N 0.0061 0.0033 'International Tables Vol C Tables 4.2.6.8 and 6.1.1.4'
O O 0.0106 0.0060 'International Tables Vol C Tables 4.2.6.8 and 6.1.1.4'
Ir Ir -1.4442 7.9887 'International Tables Vol C Tables 4.2.6.8 and 6.1.1.4'

loop_
_geom_angle_atom_site_label_1
_geom_angle_atom_site_label_2
_geom_angle_atom_site_label_3
_geom_angle
C39 Ir1 C22 90.85(16)
C39 Ir1 N3 80.27(15)
C22 Ir1 N3 95.01(15)
C39 Ir1 N1 96.76(15)
C22 Ir1 N1 80.28(14)
N3 Ir1 N1 174.44(12)
C39 Ir1 O1 87.99(14)
C22 Ir1 O1 174.49(13)
N3 Ir1 O1 90.10(12)
N1 Ir1 O1 94.50(12)
C39 Ir1 O2 174.37(13)
C22 Ir1 O2 93.77(14)
N3 Ir1 O2 96.12(12)
N1 Ir1 O2 87.19(12)
O1 Ir1 O2 87.71(11)
C2 C1 H22A 109.5
C2 C1 H22B 109.5
H22A C1 H22B 109.5
C2 C1 H22C 109.5
H22A C1 H22C 109.5
H22B C1 H22C 109.5
O2 C2 C3 126.1(5)
O2 C2 C1 116.4(4)
C3 C2 C1 117.5(4)
C4 C3 C2 128.9(5)
C4 C3 H20A 115.5
C2 C3 H20A 115.5
O1 C4 C3 127.3(4)
O1 C4 C5 114.2(5)
C3 C4 C5 118.5(5)
C4 C5 H19A 109.5
C4 C5 H19B 109.5
H19A C5 H19B 109.5
C4 C5 H19C 109.5
H19A C5 H19C 109.5
H19B C5 H19C 109.5
N1 C6 C7 121.7(4)
N1 C6 H2A 119.1
C7 C6 H2A 119.1
N2 C7 C6 120.5(4)
N2 C7 C10 117.3(4)
C6 C7 C10 122.1(4)
N2 C8 C9 122.5(4)
N2 C8 C11 113.6(4)
C9 C8 C11 123.8(4)
N1 C9 C8 117.1(4)
N1 C9 C17 113.4(3)
C8 C9 C17 129.5(4)
C7 C10 H39A 109.5
C7 C10 H39B 109.5
H39A C10 H39B 109.5
C7 C10 H39C 109.5
H39A C10 H39C 109.5
H39B C10 H39C 109.5
C16 C11 C12 118.8(4)
C16 C11 C8 119.7(4)
C12 C11 C8 121.5(4)
C11 C12 C13 120.5(5)
C11 C12 H17A 119.8
C13 C12 H17A 119.8
C14 C13 C12 119.3(5)
C14 C13 H13A 120.4
C12 C13 H13A 120.4
C15 C14 C13 120.9(5)
C15 C14 H14A 119.6
C13 C14 H14A 119.6
C14 C15 C16 119.9(5)
C14 C15 H15A 120.1
C16 C15 H15A 120.1
C15 C16 C11 120.7(5)
C15 C16 H16A 119.6
C11 C16 H16A 119.6
C18 C17 C22 120.7(4)
C18 C17 C9 125.2(4)
C22 C17 C9 114.0(3)
C19 C18 C17 119.7(4)
C19 C18 H8A 120.1
C17 C18 H8A 120.1
C20 C19 C18 119.9(4)
C20 C19 H4A 120.1
C18 C19 H4A 120.1
C19 C20 C21 120.7(4)
C19 C20 H10A 119.6
C21 C20 H10A 119.6
C20 C21 C22 121.9(4)
C20 C21 H11A 119.1
C22 C21 H11A 119.1
C21 C22 C17 116.7(4)
C21 C22 Ir1 128.2(3)
C17 C22 Ir1 115.0(3)
N3 C23 C24 121.4(4)
N3 C23 H28A 119.3
C24 C23 H28A 119.3
N4 C24 C23 120.7(4)
N4 C24 C27 117.2(4)
C23 C24 C27 122.0(4)
N4 C25 C26 122.2(4)
N4 C25 C28 113.2(4)
C26 C25 C28 124.6(4)
N3 C26 C25 118.0(4)
N3 C26 C34 112.8(3)
C25 C26 C34 129.1(4)
C24 C27 H34A 109.5
C24 C27 H34B 109.5
H34A C27 H34B 109.5
C24 C27 H34C 109.5
H34A C27 H34C 109.5
H34B C27 H34C 109.5
C33 C28 C29 118.3(4)
C33 C28 C25 120.1(4)
C29 C28 C25 121.4(4)
C28 C29 C30 120.3(5)
C28 C29 H33A 119.8
C30 C29 H33A 119.8
C31 C30 C29 119.9(5)
C31 C30 H35A 120.1
C29 C30 H35A 120.1
C32 C31 C30 120.9(5)
C32 C31 H36A 119.5
C30 C31 H36A 119.5
C31 C32 C33 119.2(5)
C31 C32 H37A 120.4
C33 C32 H37A 120.4
C28 C33 C32 121.3(5)
C28 C33 H38A 119.4
C32 C33 H38A 119.4
C35 C34 C39 120.7(4)
C35 C34 C26 125.0(4)
C39 C34 C26 114.3(4)
C36 C35 C34 120.1(5)
C36 C35 H25A 120.0
C34 C35 H25A 120.0
C37 C36 C35 119.3(5)
C37 C36 H30A 120.3
C35 C36 H30A 120.3
C38 C37 C36 121.2(4)
C38 C37 H24A 119.4
C36 C37 H24A 119.4
C37 C38 C39 121.6(4)
C37 C38 H23A 119.2
C39 C38 H23A 119.2
C38 C39 C34 117.0(4)
C38 C39 Ir1 127.6(3)
C34 C39 Ir1 115.2(3)
C6 N1 C9 119.5(3)
C6 N1 Ir1 123.7(3)
C9 N1 Ir1 116.8(3)
C7 N2 C8 118.3(4)
C23 N3 C26 119.3(3)
C23 N3 Ir1 123.7(3)
C26 N3 Ir1 116.9(3)
C24 N4 C25 118.4(4)
C4 O1 Ir1 124.7(3)
C2 O2 Ir1 124.2(3)

loop_
_geom_bond_atom_site_label_1
_geom_bond_atom_site_label_2
_geom_bond_distance
_geom_bond_publ_flag
Ir1 N1 2.035(3) y
Ir1 N3 2.035(3) y
Ir1 O1 2.162(3) y
Ir1 O2 2.173(3) y
Ir1 C22 2.006(4) y
Ir1 C39 1.999(4) y
C1 C2 1.508(7) ?
C1 H22A 0.9600 ?
C1 H22B 0.9600 ?
C1 H22C 0.9600 ?
C2 O2 1.285(5) ?
C2 C3 1.401(7) ?
C3 C4 1.375(7) ?
C3 H20A 0.9300 ?
C4 O1 1.274(6) ?
C4 C5 1.525(6) ?
C5 H19A 0.9600 ?
C5 H19B 0.9600 ?
C5 H19C 0.9600 ?
C6 N1 1.349(5) ?
C6 C7 1.374(6) ?
C6 H2A 0.9300 ?
C7 N2 1.346(6) ?
C7 C10 1.509(7) ?
C8 N2 1.347(5) ?
C8 C9 1.413(6) ?
C8 C11 1.495(6) ?
C9 N1 1.373(5) ?
C9 C17 1.471(6) ?
C10 H39A 0.9600 ?
C10 H39B 0.9600 ?
C10 H39C 0.9600 ?
C11 C16 1.385(6) ?
C11 C12 1.391(6) ?
C12 C13 1.395(6) ?
C12 H17A 0.9300 ?
C13 C14 1.373(8) ?
C13 H13A 0.9300 ?
C14 C15 1.372(8) ?
C14 H14A 0.9300 ?
C15 C16 1.380(6) ?
C15 H15A 0.9300 ?
C16 H16A 0.9300 ?
C17 C18 1.407(5) ?
C17 C22 1.433(6) ?
C18 C19 1.394(6) ?
C18 H8A 0.9300 ?
C19 C20 1.381(6) ?
C19 H4A 0.9300 ?
C20 C21 1.386(6) ?
C20 H10A 0.9300 ?
C21 C22 1.401(6) ?
C21 H11A 0.9300 ?
C23 N3 1.338(5) ?
C23 C24 1.390(6) ?
C23 H28A 0.9300 ?
C24 N4 1.340(5) ?
C24 C27 1.503(6) ?
C25 N4 1.344(5) ?
C25 C26 1.409(6) ?
C25 C28 1.495(6) ?
C26 N3 1.373(5) ?
C26 C34 1.479(6) ?
C27 H34A 0.9600 ?
C27 H34B 0.9600 ?
C27 H34C 0.9600 ?
C28 C33 1.367(6) ?
C28 C29 1.385(6) ?
C29 C30 1.385(7) ?
C29 H33A 0.9300 ?
C30 C31 1.358(7) ?
C30 H35A 0.9300 ?
C31 C32 1.356(7) ?
C31 H36A 0.9300 ?
C32 C33 1.388(7) ?
C32 H37A 0.9300 ?
C33 H38A 0.9300 ?
C34 C35 1.402(6) ?
C34 C39 1.419(6) ?
C35 C36 1.387(7) ?
C35 H25A 0.9300 ?
C36 C37 1.385(7) ?
C36 H30A 0.9300 ?
C37 C38 1.371(6) ?
C37 H24A 0.9300 ?
C38 C39 1.404(6) ?
C38 H23A 0.9300 ?

loop_
_geom_torsion_atom_site_label_1
_geom_torsion_atom_site_label_2
_geom_torsion_atom_site_label_3
_geom_torsion_atom_site_label_4
_geom_torsion
O2 C2 C3 C4 0.6(9)
C1 C2 C3 C4 179.9(5)
C2 C3 C4 O1 3.7(10)
C2 C3 C4 C5 -177.7(5)
N1 C6 C7 N2 4.8(9)
N1 C6 C7 C10 -177.1(6)
N2 C8 C9 N1 6.4(7)
C11 C8 C9 N1 -171.2(4)
N2 C8 C9 C17 -173.0(4)
C11 C8 C9 C17 9.5(7)
N2 C8 C11 C16 58.3(6)
C9 C8 C11 C16 -123.9(5)
N2 C8 C11 C12 -119.4(5)
C9 C8 C11 C12 58.3(7)
C16 C11 C12 C13 0.5(7)
C8 C11 C12 C13 178.3(5)
C11 C12 C13 C14 -0.5(8)
C12 C13 C14 C15 1.5(9)
C13 C14 C15 C16 -2.5(9)
C14 C15 C16 C11 2.6(8)
C12 C11 C16 C15 -1.6(7)
C8 C11 C16 C15 -179.4(5)
N1 C9 C17 C18 -169.3(4)
C8 C9 C17 C18 10.1(7)
N1 C9 C17 C22 7.7(5)
C8 C9 C17 C22 -172.9(4)
C22 C17 C18 C19 4.9(6)
C9 C17 C18 C19 -178.3(4)
C17 C18 C19 C20 -0.5(7)
C18 C19 C20 C21 -2.8(7)
C19 C20 C21 C22 1.6(7)
C20 C21 C22 C17 2.7(6)
C20 C21 C22 Ir1 -174.2(3)
C18 C17 C22 C21 -5.9(6)
C9 C17 C22 C21 177.0(4)
C18 C17 C22 Ir1 171.4(3)
C9 C17 C22 Ir1 -5.7(4)
C39 Ir1 C22 C21 82.1(4)
N3 Ir1 C22 C21 1.8(4)
N1 Ir1 C22 C21 178.8(4)
O2 Ir1 C22 C21 -94.7(4)
C39 Ir1 C22 C17 -94.8(3)
N3 Ir1 C22 C17 -175.1(3)
N1 Ir1 C22 C17 1.9(3)
O2 Ir1 C22 C17 88.4(3)
N3 C23 C24 N4 -1.0(6)
N3 C23 C24 C27 -178.1(4)
N4 C25 C26 N3 -2.8(6)
C28 C25 C26 N3 174.3(4)
N4 C25 C26 C34 -179.2(4)
C28 C25 C26 C34 -2.1(7)
N4 C25 C28 C33 96.8(5)
C26 C25 C28 C33 -80.6(6)
N4 C25 C28 C29 -77.3(6)
C26 C25 C28 C29 105.4(5)
C33 C28 C29 C30 2.3(8)
C25 C28 C29 C30 176.5(5)
C28 C29 C30 C31 -0.6(9)
C29 C30 C31 C32 -2.4(10)
C30 C31 C32 C33 3.4(9)
C29 C28 C33 C32 -1.3(8)
C25 C28 C33 C32 -175.5(5)
C31 C32 C33 C28 -1.6(9)
N3 C26 C34 C35 172.9(4)
C25 C26 C34 C35 -10.5(7)
N3 C26 C34 C39 -6.8(5)
C25 C26 C34 C39 169.7(4)
C39 C34 C35 C36 -2.8(8)
C26 C34 C35 C36 177.5(5)
C34 C35 C36 C37 -0.6(9)
C35 C36 C37 C38 2.1(9)
C36 C37 C38 C39 -0.3(8)
C37 C38 C39 C34 -2.9(6)
C37 C38 C39 Ir1 172.9(4)
C35 C34 C39 C38 4.4(6)
C26 C34 C39 C38 -175.8(4)
C35 C34 C39 Ir1 -171.9(4)
C26 C34 C39 Ir1 7.8(5)
C22 Ir1 C39 C38 84.3(4)
N3 Ir1 C39 C38 179.2(4)
N1 Ir1 C39 C38 4.0(4)
O1 Ir1 C39 C38 -90.3(4)
C22 Ir1 C39 C34 -99.8(3)
N3 Ir1 C39 C34 -4.9(3)
N1 Ir1 C39 C34 179.9(3)
O1 Ir1 C39 C34 85.6(3)
C7 C6 N1 C9 -1.3(8)
C7 C6 N1 Ir1 -179.5(4)
C8 C9 N1 C6 -4.0(6)
C17 C9 N1 C6 175.5(4)
C8 C9 N1 Ir1 174.3(3)
C17 C9 N1 Ir1 -6.3(4)
C39 Ir1 N1 C6 -89.6(4)
C22 Ir1 N1 C6 -179.3(4)
O1 Ir1 N1 C6 -1.1(4)
O2 Ir1 N1 C6 86.4(4)
C39 Ir1 N1 C9 92.3(3)
C22 Ir1 N1 C9 2.5(3)
O1 Ir1 N1 C9 -179.2(3)
O2 Ir1 N1 C9 -91.8(3)
C6 C7 N2 C8 -2.4(9)
C10 C7 N2 C8 179.3(6)
C9 C8 N2 C7 -3.1(8)
C11 C8 N2 C7 174.6(5)
C24 C23 N3 C26 0.5(6)
C24 C23 N3 Ir1 175.7(3)
C25 C26 N3 C23 1.4(5)
C34 C26 N3 C23 178.3(4)
C25 C26 N3 Ir1 -174.1(3)
C34 C26 N3 Ir1 2.8(4)
C39 Ir1 N3 C23 -174.3(3)
C22 Ir1 N3 C23 -84.3(3)
O1 Ir1 N3 C23 97.8(3)
O2 Ir1 N3 C23 10.1(3)
C39 Ir1 N3 C26 1.0(3)
C22 Ir1 N3 C26 91.0(3)
O1 Ir1 N3 C26 -86.9(3)
O2 Ir1 N3 C26 -174.6(3)
C23 C24 N4 C25 -0.4(6)
C27 C24 N4 C25 176.8(4)
C26 C25 N4 C24 2.3(6)
C28 C25 N4 C24 -175.2(4)
C3 C4 O1 Ir1 2.3(7)
C5 C4 O1 Ir1 -176.4(3)
C39 Ir1 O1 C4 176.2(4)
N3 Ir1 O1 C4 -103.6(4)
N1 Ir1 O1 C4 79.6(4)
O2 Ir1 O1 C4 -7.4(4)
C3 C2 O2 Ir1 -9.8(7)
C1 C2 O2 Ir1 171.0(3)
C22 Ir1 O2 C2 -163.8(3)
N3 Ir1 O2 C2 100.8(3)
N1 Ir1 O2 C2 -83.7(3)
O1 Ir1 O2 C2 10.9(3)
